data_4068150
loop_
_publ_author_name
'Badaj, Anna C.'
'Lavoie, Gino G.'

_publ_section_title
;
 Synthesis and Structural Characterization of Nickel(II) Complexes with
 Imino-N-heterocyclic Carbene Heteroditopic Ligands
;
_journal_issue 3
_journal_name_full Organometallics
_journal_page_first 1103
_journal_paper_doi 10.1021/om2011485
_journal_volume 31
_journal_year 2012
_chemical_formula_moiety 'C50 H62 Cu2 I2 N6'
_chemical_formula_sum 'C50 H62 Cu2 I2 N6'
_chemical_formula_weight 1127.94
_chemical_name_systematic
;
 ?
;
_space_group_IT_number 14
_symmetry_cell_setting monoclinic
_symmetry_space_group_name_Hall '-P 2ybc'
_symmetry_space_group_name_H-M 'P 1 21/c 1'
_atom_sites_solution_hydrogens geom
_atom_sites_solution_primary direct
_atom_sites_solution_secondary difmap
_audit_creation_method SHELXL-97
_cell_angle_alpha 90.00
_cell_angle_beta 100.961(2)
_cell_angle_gamma 90.00
_cell_formula_units_Z 2
_cell_length_a 12.3204(3)
_cell_length_b 20.4621(7)
_cell_length_c 9.8781(2)
_cell_measurement_reflns_used 18735
_cell_measurement_temperature 150(2)
_cell_measurement_theta_max 27.5
_cell_measurement_theta_min 2.6
_cell_volume 2444.85(12)
_computing_cell_refinement 'Denzo-SMN (Otwinowski & Minor, 1997)'
_computing_data_collection 'Collect (Nonius B.V., 1997-2002)'
_computing_data_reduction Denzo-SMN
_computing_molecular_graphics 'PLATON (Spek, 2009)'
_computing_publication_material 'SHELXTL V6.1'
_computing_structure_refinement 'SHELXTL V6.1 (Sheldrick, 2008)'
_computing_structure_solution 'SIR-92 (Altomare et al., 1994)'
_diffrn_ambient_temperature 150(1)
_diffrn_detector_area_resol_mean 9
_diffrn_measured_fraction_theta_full 0.994
_diffrn_measured_fraction_theta_max 0.994
_diffrn_measurement_device_type 'Nonius KappaCCD'
_diffrn_measurement_method '\f scans and \w scans with \k offsets'
_diffrn_radiation_monochromator graphite
_diffrn_radiation_source 'fine-focus sealed tube'
_diffrn_radiation_type MoK\a
_diffrn_radiation_wavelength 0.71073
_diffrn_reflns_av_R_equivalents 0.0409
_diffrn_reflns_av_sigmaI/netI 0.0414
_diffrn_reflns_limit_h_max 15
_diffrn_reflns_limit_h_min -14
_diffrn_reflns_limit_k_max 26
_diffrn_reflns_limit_k_min -26
_diffrn_reflns_limit_l_max 12
_diffrn_reflns_limit_l_min -12
_diffrn_reflns_number 18735
_diffrn_reflns_theta_full 27.46
_diffrn_reflns_theta_max 27.46
_diffrn_reflns_theta_min 2.61
_exptl_absorpt_coefficient_mu 2.172
_exptl_absorpt_correction_T_max 0.8807
_exptl_absorpt_correction_T_min 0.6021
_exptl_absorpt_correction_type multi-scan
_exptl_absorpt_process_details
;
multi-scan from symmetry-related measurements 
 Sortav (Blessing 1995)
;
_exptl_crystal_colour colourless
_exptl_crystal_density_diffrn 1.532
_exptl_crystal_density_method 'not measured'
_exptl_crystal_description plate
_exptl_crystal_F_000 1136
_exptl_crystal_size_max 0.26
_exptl_crystal_size_mid 0.22
_exptl_crystal_size_min 0.06
_refine_diff_density_max 1.119
_refine_diff_density_min -1.059
_refine_diff_density_rms 0.103
_refine_ls_extinction_method none
_refine_ls_goodness_of_fit_ref 1.066
_refine_ls_hydrogen_treatment constr
_refine_ls_matrix_type full
_refine_ls_number_parameters 279
_refine_ls_number_reflns 5562
_refine_ls_number_restraints 0
_refine_ls_restrained_S_all 1.066
_refine_ls_R_factor_all 0.0555
_refine_ls_R_factor_gt 0.0375
_refine_ls_shift/su_max 0.002
_refine_ls_shift/su_mean 0.000
_refine_ls_structure_factor_coef Fsqd
_refine_ls_weighting_details 'calc w=1/[\s^2^(Fo^2^)+(0.0507P)^2^+1.0828P] where P=(Fo^2^+2Fc^2^)/3'
_refine_ls_weighting_scheme calc
_refine_ls_wR_factor_gt 0.0896
_refine_ls_wR_factor_ref 0.0989
_reflns_number_gt 4347
_reflns_number_total 5562
_reflns_threshold_expression I>2\s(I)
_cod_data_source_file om2011485_si_002.cif
_cod_data_source_block k1033a
_cod_depositor_comments
;
The following automatic conversions were performed:

'_symmetry_cell_setting' value 'Monoclinic' changed to 'monoclinic'
according to /home/saulius/struct/CIF-dictionaries/cif_core.dic
dictionary named 'cif_core.dic' version 2.4.1 from 2010-06-29.

Automatic conversion script
Id: cif_fix_values 1715 2011-07-08 13:25:40Z adriana 
;
_cod_original_cell_volume 2444.85(11)
_cod_original_sg_symbol_H-M 'P 21/c'
_cod_database_code 4068150

loop_
_symmetry_equiv_pos_as_xyz
'x, y, z'
'-x, y+1/2, -z+1/2'
'-x, -y, -z'
'x, -y-1/2, z-1/2'

loop_
_atom_site_label
_atom_site_type_symbol
_atom_site_fract_x
_atom_site_fract_y
_atom_site_fract_z
_atom_site_U_iso_or_equiv
_atom_site_adp_type
_atom_site_occupancy
_atom_site_symmetry_multiplicity
_atom_site_calc_flag
_atom_site_refinement_flags
Cu1 Cu 0.39258(3) 0.00368(2) 0.43440(4) 0.02801(11) Uani 1 1 d .
I1 I 0.542830(16) 0.073142(11) 0.35570(2) 0.03493(9) Uani 1 1 d .
N1 N 0.14793(18) 0.03808(12) 0.3225(2) 0.0217(5) Uani 1 1 d .
N2 N 0.21409(19) -0.04181(13) 0.2251(3) 0.0239(5) Uani 1 1 d .
N3 N 0.0875(2) 0.14563(13) 0.3582(3) 0.0272(6) Uani 1 1 d .
C1 C 0.2425(2) 0.00197(14) 0.3282(3) 0.0218(6) Uani 1 1 d .
C2 C 0.0643(2) 0.01608(15) 0.2162(3) 0.0245(6) Uani 1 1 d .
H2A H -0.0081 0.0337 0.1913 0.029 Uiso 1 1 calc R
C3 C 0.1054(2) -0.03438(15) 0.1562(3) 0.0259(7) Uani 1 1 d .
H3A H 0.0678 -0.0600 0.0816 0.031 Uiso 1 1 calc R
C4 C 0.1316(2) 0.09332(16) 0.4085(3) 0.0233(6) Uani 1 1 d .
C5 C 0.1659(3) 0.08615(16) 0.5652(3) 0.0281(7) Uani 1 1 d .
C6 C 0.0585(2) 0.16056(15) 0.2168(3) 0.0257(7) Uani 1 1 d .
C7 C 0.1406(3) 0.17474(16) 0.1393(3) 0.0295(7) Uani 1 1 d .
C8 C 0.1072(3) 0.19522(16) 0.0038(4) 0.0348(8) Uani 1 1 d .
H8A H 0.1617 0.2045 -0.0497 0.042 Uiso 1 1 calc R
C9 C -0.0029(3) 0.20251(17) -0.0552(3) 0.0371(8) Uani 1 1 d .
H9A H -0.0237 0.2160 -0.1486 0.045 Uiso 1 1 calc R
C10 C -0.0829(3) 0.19009(16) 0.0226(4) 0.0355(8) Uani 1 1 d .
H10A H -0.1587 0.1958 -0.0179 0.043 Uiso 1 1 calc R
C11 C -0.0544(2) 0.16936(16) 0.1595(3) 0.0291(7) Uani 1 1 d .
C12 C 0.2616(3) 0.16963(19) 0.2034(4) 0.0403(9) Uani 1 1 d .
H12A H 0.3057 0.1915 0.1440 0.061 Uiso 1 1 calc R
H12B H 0.2829 0.1235 0.2136 0.061 Uiso 1 1 calc R
H12C H 0.2749 0.1906 0.2942 0.061 Uiso 1 1 calc R
C13 C -0.1416(3) 0.15510(17) 0.2437(4) 0.0371(8) Uani 1 1 d .
H13A H -0.1277 0.1816 0.3279 0.056 Uiso 1 1 calc R
H13B H -0.1392 0.1087 0.2683 0.056 Uiso 1 1 calc R
H13C H -0.2147 0.1658 0.1896 0.056 Uiso 1 1 calc R
C14 C 0.2915(2) -0.08883(16) 0.1863(3) 0.0251(7) Uani 1 1 d .
C15 C 0.3462(3) -0.07152(15) 0.0807(3) 0.0287(7) Uani 1 1 d .
C16 C 0.4198(3) -0.11757(18) 0.0440(3) 0.0334(8) Uani 1 1 d .
H16A H 0.4587 -0.1071 -0.0275 0.040 Uiso 1 1 calc R
C17 C 0.4377(3) -0.17776(17) 0.1086(4) 0.0336(8) Uani 1 1 d .
C18 C 0.3800(2) -0.19239(16) 0.2126(3) 0.0314(7) Uani 1 1 d .
H18A H 0.3916 -0.2336 0.2573 0.038 Uiso 1 1 calc R
C19 C 0.3059(2) -0.14894(16) 0.2536(3) 0.0266(7) Uani 1 1 d .
C20 C 0.3307(3) -0.00595(17) 0.0114(4) 0.0379(8) Uani 1 1 d .
H20A H 0.2515 0.0029 -0.0178 0.057 Uiso 1 1 calc R
H20B H 0.3661 -0.0059 -0.0694 0.057 Uiso 1 1 calc R
H20C H 0.3642 0.0280 0.0761 0.057 Uiso 1 1 calc R
C21 C 0.5200(3) -0.2254(2) 0.0693(4) 0.0490(10) Uani 1 1 d .
H21A H 0.5322 -0.2152 -0.0236 0.073 Uiso 1 1 calc R
H21B H 0.4912 -0.2700 0.0708 0.073 Uiso 1 1 calc R
H21C H 0.5902 -0.2219 0.1351 0.073 Uiso 1 1 calc R
C22 C 0.2424(3) -0.16666(17) 0.3643(4) 0.0342(8) Uani 1 1 d .
H22A H 0.2711 -0.2077 0.4081 0.051 Uiso 1 1 calc R
H22B H 0.1640 -0.1719 0.3232 0.051 Uiso 1 1 calc R
H22C H 0.2507 -0.1319 0.4337 0.051 Uiso 1 1 calc R
C23 C 0.2816(3) 0.11540(19) 0.6120(3) 0.0373(8) Uani 1 1 d .
H23A H 0.3343 0.0925 0.5659 0.056 Uiso 1 1 calc R
H23B H 0.3043 0.1104 0.7121 0.056 Uiso 1 1 calc R
H23C H 0.2803 0.1619 0.5880 0.056 Uiso 1 1 calc R
C24 C 0.0833(3) 0.12587(19) 0.6320(3) 0.0385(8) Uani 1 1 d .
H24A H 0.0085 0.1087 0.6007 0.058 Uiso 1 1 calc R
H24B H 0.0857 0.1719 0.6052 0.058 Uiso 1 1 calc R
H24C H 0.1034 0.1222 0.7326 0.058 Uiso 1 1 calc R
C25 C 0.1625(3) 0.01530(16) 0.6120(3) 0.0299(7) Uani 1 1 d .
H25A H 0.2211 -0.0096 0.5808 0.045 Uiso 1 1 calc R
H25B H 0.0905 -0.0038 0.5725 0.045 Uiso 1 1 calc R
H25C H 0.1736 0.0137 0.7128 0.045 Uiso 1 1 calc R

loop_
_atom_site_aniso_label
_atom_site_aniso_U_11
_atom_site_aniso_U_22
_atom_site_aniso_U_33
_atom_site_aniso_U_23
_atom_site_aniso_U_13
_atom_site_aniso_U_12
Cu1 0.0218(2) 0.0358(3) 0.0241(2) -0.00219(17) -0.00162(15) 0.00125(15)
I1 0.02508(13) 0.04572(17) 0.03196(14) 0.01116(10) 0.00025(9) 0.00057(8)
N1 0.0205(12) 0.0245(14) 0.0192(13) -0.0003(10) 0.0015(9) -0.0004(10)
N2 0.0233(12) 0.0258(15) 0.0210(14) -0.0004(11) 0.0003(10) 0.0039(10)
N3 0.0245(12) 0.0304(15) 0.0255(14) -0.0033(12) 0.0017(10) 0.0023(11)
C1 0.0216(14) 0.0246(17) 0.0189(15) 0.0032(12) 0.0027(11) -0.0007(11)
C2 0.0205(14) 0.0292(17) 0.0213(16) 0.0015(13) -0.0027(11) -0.0020(12)
C3 0.0238(15) 0.0258(18) 0.0243(17) -0.0008(13) -0.0048(12) 0.0010(12)
C4 0.0209(14) 0.0294(17) 0.0193(15) -0.0028(13) 0.0030(11) -0.0015(12)
C5 0.0312(16) 0.0339(19) 0.0185(16) -0.0033(13) 0.0029(12) 0.0010(13)
C6 0.0304(16) 0.0215(17) 0.0234(16) -0.0026(13) 0.0003(12) 0.0018(12)
C7 0.0321(17) 0.0241(17) 0.0309(18) -0.0006(14) 0.0026(13) 0.0007(13)
C8 0.049(2) 0.0258(19) 0.0300(19) 0.0034(15) 0.0086(14) -0.0015(15)
C9 0.057(2) 0.0268(19) 0.0244(18) 0.0016(15) -0.0010(15) 0.0032(15)
C10 0.0392(18) 0.0259(19) 0.0342(19) -0.0048(15) -0.0109(14) 0.0060(14)
C11 0.0295(16) 0.0199(17) 0.0347(19) -0.0025(13) -0.0022(13) 0.0009(12)
C12 0.0348(18) 0.045(2) 0.041(2) 0.0066(17) 0.0065(15) -0.0041(15)
C13 0.0267(16) 0.035(2) 0.047(2) 0.0017(17) 0.0008(14) 0.0017(13)
C14 0.0213(15) 0.0312(18) 0.0212(16) -0.0039(13) 0.0001(11) 0.0045(12)
C15 0.0319(17) 0.0322(19) 0.0200(16) -0.0002(13) 0.0000(12) 0.0029(13)
C16 0.0314(17) 0.044(2) 0.0242(17) -0.0020(15) 0.0044(13) 0.0035(14)
C17 0.0287(17) 0.037(2) 0.0317(18) -0.0087(15) -0.0018(13) 0.0058(14)
C18 0.0288(16) 0.0282(19) 0.0339(19) 0.0006(14) -0.0024(13) 0.0035(13)
C19 0.0241(15) 0.0298(18) 0.0237(16) -0.0027(13) -0.0014(11) -0.0026(12)
C20 0.047(2) 0.040(2) 0.0277(19) 0.0057(16) 0.0090(15) 0.0032(16)
C21 0.040(2) 0.054(3) 0.053(2) -0.011(2) 0.0086(17) 0.0129(17)
C22 0.0334(17) 0.033(2) 0.0347(19) 0.0032(15) 0.0031(14) -0.0017(14)
C23 0.0384(19) 0.046(2) 0.0244(18) -0.0039(16) -0.0019(14) -0.0064(15)
C24 0.048(2) 0.044(2) 0.0251(18) -0.0029(16) 0.0112(15) 0.0097(16)
C25 0.0274(16) 0.040(2) 0.0220(17) 0.0029(14) 0.0027(12) 0.0034(13)

loop_
_atom_type_symbol
_atom_type_description
_atom_type_scat_dispersion_real
_atom_type_scat_dispersion_imag
_atom_type_scat_source
C C 0.0033 0.0016 'International Tables Vol C Tables 4.2.6.8 and 6.1.1.4'
H H 0.0000 0.0000 'International Tables Vol C Tables 4.2.6.8 and 6.1.1.4'
N N 0.0061 0.0033 'International Tables Vol C Tables 4.2.6.8 and 6.1.1.4'
Cu Cu 0.3201 1.2651 'International Tables Vol C Tables 4.2.6.8 and 6.1.1.4'
I I -0.4742 1.8119 'International Tables Vol C Tables 4.2.6.8 and 6.1.1.4'

loop_
_geom_angle_atom_site_label_1
_geom_angle_atom_site_label_2
_geom_angle_atom_site_label_3
_geom_angle
_geom_angle_site_symmetry_1
_geom_angle_site_symmetry_3
C1 Cu1 I1 120.83(9) . .
C1 Cu1 I1 122.28(9) . 3_656
I1 Cu1 I1 116.516(14) . 3_656
C1 Cu1 Cu1 174.16(9) . 3_656
I1 Cu1 Cu1 58.870(15) . 3_656
I1 Cu1 Cu1 57.647(14) 3_656 3_656
Cu1 I1 Cu1 63.484(14) . 3_656
C1 N1 C2 110.8(2) . .
C1 N1 C4 127.4(2) . .
C2 N1 C4 121.7(2) . .
C1 N2 C3 112.5(2) . .
C1 N2 C14 123.2(2) . .
C3 N2 C14 124.2(3) . .
C4 N3 C6 125.8(3) . .
N2 C1 N1 103.3(2) . .
N2 C1 Cu1 120.1(2) . .
N1 C1 Cu1 136.5(2) . .
C3 C2 N1 107.1(2) . .
C2 C3 N2 106.2(3) . .
N3 C4 N1 122.0(3) . .
N3 C4 C5 119.7(3) . .
N1 C4 C5 118.3(3) . .
C25 C5 C4 112.3(3) . .
C25 C5 C23 110.9(3) . .
C4 C5 C23 109.2(3) . .
C25 C5 C24 108.2(3) . .
C4 C5 C24 107.7(3) . .
C23 C5 C24 108.4(3) . .
N3 C6 C7 120.7(3) . .
N3 C6 C11 118.1(3) . .
C7 C6 C11 120.7(3) . .
C8 C7 C6 118.3(3) . .
C8 C7 C12 120.9(3) . .
C6 C7 C12 120.8(3) . .
C9 C8 C7 121.9(3) . .
C8 C9 C10 119.5(3) . .
C9 C10 C11 121.3(3) . .
C10 C11 C6 118.3(3) . .
C10 C11 C13 121.2(3) . .
C6 C11 C13 120.4(3) . .
C15 C14 C19 123.1(3) . .
C15 C14 N2 117.7(3) . .
C19 C14 N2 119.2(3) . .
C14 C15 C16 116.9(3) . .
C14 C15 C20 122.1(3) . .
C16 C15 C20 121.0(3) . .
C17 C16 C15 122.1(3) . .
C16 C17 C18 118.3(3) . .
C16 C17 C21 120.7(3) . .
C18 C17 C21 121.0(3) . .
C17 C18 C19 122.4(3) . .
C18 C19 C14 117.2(3) . .
C18 C19 C22 121.3(3) . .
C14 C19 C22 121.5(3) . .

loop_
_geom_bond_atom_site_label_1
_geom_bond_atom_site_label_2
_geom_bond_distance
_geom_bond_site_symmetry_2
Cu1 C1 1.945(3) .
Cu1 I1 2.5688(4) .
Cu1 I1 2.6030(4) 3_656
Cu1 Cu1 2.7210(7) 3_656
I1 Cu1 2.6030(4) 3_656
N1 C1 1.372(4) .
N1 C2 1.398(4) .
N1 C4 1.451(4) .
N2 C1 1.352(4) .
N2 C3 1.390(4) .
N2 C14 1.456(4) .
N3 C4 1.259(4) .
N3 C6 1.409(4) .
C2 C3 1.337(4) .
C4 C5 1.532(4) .
C5 C25 1.525(5) .
C5 C23 1.535(4) .
C5 C24 1.545(4) .
C6 C7 1.409(4) .
C6 C11 1.410(4) .
C7 C8 1.388(5) .
C7 C12 1.508(5) .
C8 C9 1.379(5) .
C9 C10 1.384(5) .
C10 C11 1.397(5) .
C11 C13 1.507(5) .
C14 C15 1.391(4) .
C14 C19 1.394(4) .
C15 C16 1.402(5) .
C15 C20 1.502(5) .
C16 C17 1.386(5) .
C17 C18 1.389(5) .
C17 C21 1.510(5) .
C18 C19 1.389(4) .
C19 C22 1.505(4) .
